data_7119510
loop_
_publ_author_name
'Zhang, Xue'
'Wang, Xin'
'Gao, Yuelei'
'Xu, Xianxiu'

_publ_section_title
;
 Silver-catalyzed formal [3+2]-cycloaddition of \a-trifluoromethylated
 methyl isocyanides: a facile stereoselective synthesis of CF3-substituted
 heterocycles.
;
_journal_issue 16
_journal_name_full 'Chemical communications (Cambridge, England)'
_journal_page_first 2427
_journal_page_last 2430
_journal_paper_doi 10.1039/c6cc10124k
_journal_volume 53
_journal_year 2017
_chemical_formula_sum 'C16 H13 F3 N2 O'
_chemical_formula_weight 306.28
_chemical_name_systematic
;
 ?
;
_space_group_IT_number 14
_symmetry_cell_setting monoclinic
_symmetry_space_group_name_Hall '-P 2ybc'
_symmetry_space_group_name_H-M 'P 1 21/c 1'
_atom_sites_solution_hydrogens geom
_atom_sites_solution_primary direct
_atom_sites_solution_secondary difmap
_audit_creation_method SHELXL-97
_audit_update_record
;
2016-05-24 deposited with the CCDC.
2017-01-19 downloaded from the CCDC.
;
_cell_angle_alpha 90.00
_cell_angle_beta 103.62(3)
_cell_angle_gamma 90.00
_cell_formula_units_Z 4
_cell_length_a 11.299(6)
_cell_length_b 10.333(5)
_cell_length_c 13.186(8)
_cell_measurement_reflns_used 2059
_cell_measurement_temperature 293(2)
_cell_measurement_theta_max 25.05
_cell_measurement_theta_min 1.68
_cell_volume 1496.2(14)
_computing_cell_refinement 'SMART (Bruker, 1997)'
_computing_data_collection 'SMART (Bruker, 1997)'
_computing_data_reduction SAINT
_computing_molecular_graphics 'SHELXTL-PLUS (Sheldrick, 1990)'
_computing_publication_material SHELXL-97
_computing_structure_refinement 'SHELXL-97 (Sheldrick, 2008)'
_computing_structure_solution 'SHELXS-97(Sheldrick, 1997)'
_diffrn_ambient_temperature 293(2)
_diffrn_measured_fraction_theta_full 0.997
_diffrn_measured_fraction_theta_max 0.993
_diffrn_measurement_device_type 'Bruker APEX CCD area-detector'
_diffrn_measurement_method '\w scans'
_diffrn_radiation_monochromator graphite
_diffrn_radiation_source 'fine-focus sealed tube'
_diffrn_radiation_type MoK\a
_diffrn_radiation_wavelength 0.71073
_diffrn_reflns_av_R_equivalents 0.0893
_diffrn_reflns_av_sigmaI/netI 0.0650
_diffrn_reflns_limit_h_max 15
_diffrn_reflns_limit_h_min -15
_diffrn_reflns_limit_k_max 13
_diffrn_reflns_limit_k_min -13
_diffrn_reflns_limit_l_max 17
_diffrn_reflns_limit_l_min -17
_diffrn_reflns_number 20328
_diffrn_reflns_theta_full 25.00
_diffrn_reflns_theta_max 28.34
_diffrn_reflns_theta_min 2.53
_exptl_absorpt_coefficient_mu 0.112
_exptl_absorpt_correction_T_max 0.9845
_exptl_absorpt_correction_T_min 0.9769
_exptl_absorpt_correction_type multi-scan
_exptl_absorpt_process_details 'SADABS(Sheldrick, 1996)'
_exptl_crystal_colour colorless
_exptl_crystal_density_diffrn 1.360
_exptl_crystal_density_method 'not measured'
_exptl_crystal_description block
_exptl_crystal_F_000 632
_exptl_crystal_size_max 0.21
_exptl_crystal_size_mid 0.17
_exptl_crystal_size_min 0.14
_refine_diff_density_max 0.306
_refine_diff_density_min -0.253
_refine_diff_density_rms 0.050
_refine_ls_extinction_coef 0.028(6)
_refine_ls_extinction_expression Fc^*^=kFc[1+0.001xFc^2^\l^3^/sin(2\q)]^-1/4^
_refine_ls_extinction_method SHELXL
_refine_ls_goodness_of_fit_ref 1.051
_refine_ls_hydrogen_treatment mixed
_refine_ls_matrix_type full
_refine_ls_number_parameters 201
_refine_ls_number_reflns 3715
_refine_ls_number_restraints 0
_refine_ls_restrained_S_all 1.051
_refine_ls_R_factor_all 0.1063
_refine_ls_R_factor_gt 0.0657
_refine_ls_shift/su_max 0.000
_refine_ls_shift/su_mean 0.000
_refine_ls_structure_factor_coef Fsqd
_refine_ls_weighting_details 'calc w=1/[\s^2^(Fo^2^)+(0.0713P)^2^+0.7998P] where P=(Fo^2^+2Fc^2^)/3'
_refine_ls_weighting_scheme calc
_refine_ls_wR_factor_gt 0.1524
_refine_ls_wR_factor_ref 0.1859
_reflns_number_gt 2440
_reflns_number_total 3715
_reflns_threshold_expression >2sigma(I)
_cod_data_source_file c6cc10124k2.cif
_cod_data_source_block mo_xuxx160516_0m
_cod_depositor_comments
;
The following automatic conversions were performed:
'__computing_data_collection' tag replaced with
'_computing_data_collection' tag.

Automatic conversion script
Id: cif_correct_tags 4268 2015-11-12 08:31:59Z antanas 

 Adding full bibliography for 7119509--7119510.cif.
;
_cod_original_cell_volume 1496.3(14)
_cod_original_sg_symbol_H-M 'P 21/c  '
_cod_database_code 7119510

loop_
_symmetry_equiv_pos_as_xyz
'x, y, z'
'-x, y+1/2, -z+1/2'
'-x, -y, -z'
'x, -y-1/2, z-1/2'

loop_
_atom_site_label
_atom_site_type_symbol
_atom_site_fract_x
_atom_site_fract_y
_atom_site_fract_z
_atom_site_U_iso_or_equiv
_atom_site_adp_type
_atom_site_occupancy
_atom_site_symmetry_multiplicity
_atom_site_calc_flag
_atom_site_refinement_flags
F1 F 0.64322(13) 0.40270(12) 0.28264(13) 0.0616(4) Uani 1 1 d .
F2 F 0.57087(14) 0.41480(14) 0.11700(14) 0.0707(5) Uani 1 1 d .
F3 F 0.76310(15) 0.39321(16) 0.17902(16) 0.0801(6) Uani 1 1 d .
O1 O 0.51489(15) 0.72910(16) 0.10873(13) 0.0516(4) Uani 1 1 d .
N1 N 0.46676(17) 0.60367(18) 0.34637(16) 0.0482(5) Uani 1 1 d .
N2 N 0.69181(18) 0.6379(2) 0.09481(15) 0.0514(5) Uani 1 1 d .
C2 C 0.2763(2) 0.4924(3) 0.3148(3) 0.0746(9) Uani 1 1 d .
H2 H 0.2150 0.4552 0.3414 0.090 Uiso 1 1 calc R
C1 C 0.3765(2) 0.5479(3) 0.3810(2) 0.0646(7) Uani 1 1 d .
H1 H 0.3816 0.5465 0.4524 0.078 Uiso 1 1 calc R
C5 C 0.45796(17) 0.60376(18) 0.24397(17) 0.0374(5) Uani 1 1 d .
C6 C 0.56032(17) 0.67348(18) 0.21089(16) 0.0367(5) Uani 1 1 d .
H6 H 0.5865 0.7449 0.2599 0.044 Uiso 1 1 calc R
C8 C 0.67840(18) 0.59889(19) 0.19899(16) 0.0363(5) Uani 1 1 d .
C10 C 0.79085(17) 0.63339(19) 0.28355(16) 0.0363(4) Uani 1 1 d .
C15 C 0.9007(2) 0.6599(3) 0.2582(2) 0.0532(6) Uani 1 1 d .
H15 H 0.9059 0.6566 0.1889 0.064 Uiso 1 1 calc R
C14 C 1.0028(2) 0.6912(3) 0.3353(2) 0.0669(8) Uani 1 1 d .
H14 H 1.0756 0.7086 0.3167 0.080 Uiso 1 1 calc R
C13 C 0.9992(2) 0.6973(3) 0.4386(2) 0.0629(7) Uani 1 1 d .
C16 C 1.1106(3) 0.7319(4) 0.5229(3) 0.1071(14) Uani 1 1 d .
H16C H 1.1826 0.7061 0.5014 0.161 Uiso 1 1 calc R
H16A H 1.1074 0.6880 0.5864 0.161 Uiso 1 1 calc R
H16B H 1.1124 0.8237 0.5345 0.161 Uiso 1 1 calc R
C3 C 0.2682(2) 0.4929(3) 0.2103(3) 0.0674(8) Uani 1 1 d .
H3 H 0.2018 0.4551 0.1647 0.081 Uiso 1 1 calc R
C4 C 0.36013(19) 0.5504(2) 0.1724(2) 0.0503(6) Uani 1 1 d .
H4 H 0.3563 0.5531 0.1012 0.060 Uiso 1 1 calc R
C9 C 0.6636(2) 0.4518(2) 0.1950(2) 0.0490(6) Uani 1 1 d .
C12 C 0.8890(2) 0.6700(3) 0.4634(2) 0.0630(7) Uani 1 1 d .
H12 H 0.8840 0.6730 0.5327 0.076 Uiso 1 1 calc R
C11 C 0.7867(2) 0.6386(3) 0.38722(18) 0.0512(6) Uani 1 1 d .
H11 H 0.7141 0.6206 0.4060 0.061 Uiso 1 1 calc R
C7 C 0.5993(2) 0.7054(2) 0.05483(19) 0.0538(6) Uani 1 1 d .
H7 H 0.5899 0.7386 -0.0121 0.065 Uiso 1 1 calc R

loop_
_atom_site_aniso_label
_atom_site_aniso_U_11
_atom_site_aniso_U_22
_atom_site_aniso_U_33
_atom_site_aniso_U_23
_atom_site_aniso_U_13
_atom_site_aniso_U_12
F1 0.0614(9) 0.0384(7) 0.0829(11) 0.0098(7) 0.0124(8) -0.0010(6)
F2 0.0671(10) 0.0527(9) 0.0821(12) -0.0299(8) -0.0030(8) -0.0087(7)
F3 0.0614(10) 0.0608(10) 0.1212(16) -0.0284(9) 0.0279(10) 0.0134(7)
O1 0.0537(9) 0.0479(9) 0.0502(10) 0.0131(7) 0.0063(8) 0.0027(7)
N1 0.0445(10) 0.0486(11) 0.0538(13) 0.0013(9) 0.0162(9) 0.0014(8)
N2 0.0513(11) 0.0677(13) 0.0346(10) -0.0044(9) 0.0089(8) -0.0090(10)
C2 0.0473(14) 0.0634(17) 0.120(3) 0.0282(18) 0.0327(17) 0.0029(12)
C1 0.0592(15) 0.0684(17) 0.0739(19) 0.0196(14) 0.0310(14) 0.0087(13)
C5 0.0334(9) 0.0295(9) 0.0475(12) 0.0009(8) 0.0061(9) 0.0034(7)
C6 0.0384(10) 0.0308(9) 0.0376(11) -0.0022(8) 0.0025(8) -0.0029(8)
C8 0.0356(10) 0.0386(10) 0.0344(11) -0.0050(8) 0.0078(8) -0.0035(8)
C10 0.0331(9) 0.0375(10) 0.0374(11) -0.0022(8) 0.0065(8) -0.0034(8)
C15 0.0407(12) 0.0739(16) 0.0463(13) 0.0017(12) 0.0128(10) -0.0071(11)
C14 0.0355(12) 0.087(2) 0.076(2) 0.0007(16) 0.0095(12) -0.0134(12)
C13 0.0401(12) 0.0770(18) 0.0633(17) -0.0082(14) -0.0044(11) -0.0111(12)
C16 0.0580(18) 0.153(4) 0.092(3) -0.021(3) -0.0190(17) -0.026(2)
C3 0.0354(12) 0.0488(14) 0.111(3) 0.0099(15) 0.0027(14) -0.0049(10)
C4 0.0386(11) 0.0456(12) 0.0610(15) 0.0001(11) 0.0003(10) -0.0006(9)
C9 0.0420(11) 0.0413(11) 0.0612(15) -0.0133(11) 0.0073(10) 0.0016(9)
C12 0.0542(14) 0.092(2) 0.0395(13) -0.0101(13) 0.0048(11) -0.0112(14)
C11 0.0388(11) 0.0712(16) 0.0432(13) -0.0054(11) 0.0089(10) -0.0103(11)
C7 0.0600(14) 0.0591(14) 0.0378(12) 0.0048(11) 0.0026(11) -0.0173(12)

loop_
_atom_type_symbol
_atom_type_description
_atom_type_scat_dispersion_real
_atom_type_scat_dispersion_imag
_atom_type_scat_source
C C 0.0033 0.0016 'International Tables Vol C Tables 4.2.6.8 and 6.1.1.4'
H H 0.0000 0.0000 'International Tables Vol C Tables 4.2.6.8 and 6.1.1.4'
N N 0.0061 0.0033 'International Tables Vol C Tables 4.2.6.8 and 6.1.1.4'
O O 0.0106 0.0060 'International Tables Vol C Tables 4.2.6.8 and 6.1.1.4'
F F 0.0171 0.0103 'International Tables Vol C Tables 4.2.6.8 and 6.1.1.4'

loop_
_geom_angle_atom_site_label_1
_geom_angle_atom_site_label_2
_geom_angle_atom_site_label_3
_geom_angle
C7 O1 C6 106.32(17)
C5 N1 C1 117.7(2)
C7 N2 C8 106.5(2)
C3 C2 C1 119.2(3)
C3 C2 H2 120.4
C1 C2 H2 120.4
N1 C1 C2 122.6(3)
N1 C1 H1 118.7
C2 C1 H1 118.7
N1 C5 C4 123.2(2)
N1 C5 C6 114.44(18)
C4 C5 C6 122.3(2)
O1 C6 C5 109.33(16)
O1 C6 C8 102.98(16)
C5 C6 C8 121.17(16)
O1 C6 H6 107.6
C5 C6 H6 107.6
C8 C6 H6 107.6
N2 C8 C10 111.56(17)
N2 C8 C9 105.92(18)
C10 C8 C9 108.90(17)
N2 C8 C6 103.52(17)
C10 C8 C6 113.06(16)
C9 C8 C6 113.59(16)
C11 C10 C15 118.1(2)
C11 C10 C8 121.18(18)
C15 C10 C8 120.7(2)
C14 C15 C10 120.5(2)
C14 C15 H15 119.7
C10 C15 H15 119.7
C13 C14 C15 121.6(2)
C13 C14 H14 119.2
C15 C14 H14 119.2
C14 C13 C12 117.5(2)
C14 C13 C16 121.7(3)
C12 C13 C16 120.8(3)
C13 C16 H16C 109.5
C13 C16 H16A 109.5
H16C C16 H16A 109.5
C13 C16 H16B 109.5
H16C C16 H16B 109.5
H16A C16 H16B 109.5
C2 C3 C4 119.3(3)
C2 C3 H3 120.3
C4 C3 H3 120.3
C5 C4 C3 118.0(3)
C5 C4 H4 121.0
C3 C4 H4 121.0
F1 C9 F3 106.8(2)
F1 C9 F2 107.1(2)
F3 C9 F2 106.56(19)
F1 C9 C8 112.87(19)
F3 C9 C8 111.47(19)
F2 C9 C8 111.7(2)
C11 C12 C13 121.4(2)
C11 C12 H12 119.3
C13 C12 H12 119.3
C12 C11 C10 120.9(2)
C12 C11 H11 119.6
C10 C11 H11 119.6
N2 C7 O1 120.1(2)
N2 C7 H7 119.9
O1 C7 H7 119.9

loop_
_geom_bond_atom_site_label_1
_geom_bond_atom_site_label_2
_geom_bond_distance
F1 C9 1.331(3)
F2 C9 1.339(3)
F3 C9 1.337(3)
O1 C7 1.340(3)
O1 C6 1.443(3)
N1 C5 1.330(3)
N1 C1 1.342(3)
N2 C7 1.264(3)
N2 C8 1.473(3)
C2 C3 1.359(5)
C2 C1 1.381(4)
C2 H2 0.9300
C1 H1 0.9300
C5 C4 1.387(3)
C5 C6 1.512(3)
C6 C8 1.580(3)
C6 H6 0.9800
C8 C10 1.522(3)
C8 C9 1.529(3)
C10 C11 1.380(3)
C10 C15 1.387(3)
C15 C14 1.384(3)
C15 H15 0.9300
C14 C13 1.374(4)
C14 H14 0.9300
C13 C12 1.389(4)
C13 C16 1.512(4)
C16 H16C 0.9600
C16 H16A 0.9600
C16 H16B 0.9600
C3 C4 1.387(4)
C3 H3 0.9300
C4 H4 0.9300
C12 C11 1.379(3)
C12 H12 0.9300
C11 H11 0.9300
C7 H7 0.9300

loop_
_geom_hbond_atom_site_label_D
_geom_hbond_atom_site_label_H
_geom_hbond_atom_site_label_A
_geom_hbond_distance_DH
_geom_hbond_distance_HA
_geom_hbond_distance_DA
_geom_hbond_angle_DHA
_geom_hbond_site_symmetry_A
C7 H7 N1 0.93 2.62 3.428(4) 146.1 4_575

loop_
_geom_torsion_atom_site_label_1
_geom_torsion_atom_site_label_2
_geom_torsion_atom_site_label_3
_geom_torsion_atom_site_label_4
_geom_torsion
C5 N1 C1 C2 -0.5(4)
C3 C2 C1 N1 0.6(4)
C1 N1 C5 C4 0.6(3)
C1 N1 C5 C6 177.5(2)
C7 O1 C6 C5 -136.95(18)
C7 O1 C6 C8 -6.9(2)
N1 C5 C6 O1 -148.93(17)
C4 C5 C6 O1 27.9(3)
N1 C5 C6 C8 91.7(2)
C4 C5 C6 C8 -91.4(2)
C7 N2 C8 C10 -127.1(2)
C7 N2 C8 C9 114.6(2)
C7 N2 C8 C6 -5.2(2)
O1 C6 C8 N2 7.33(19)
C5 C6 C8 N2 129.77(19)
O1 C6 C8 C10 128.20(17)
C5 C6 C8 C10 -109.4(2)
O1 C6 C8 C9 -107.1(2)
C5 C6 C8 C9 15.4(3)
N2 C8 C10 C11 162.3(2)
C9 C8 C10 C11 -81.2(3)
C6 C8 C10 C11 46.1(3)
N2 C8 C10 C15 -18.1(3)
C9 C8 C10 C15 98.5(2)
C6 C8 C10 C15 -134.3(2)
C11 C10 C15 C14 -0.3(4)
C8 C10 C15 C14 -180.0(2)
C10 C15 C14 C13 0.0(5)
C15 C14 C13 C12 0.3(5)
C15 C14 C13 C16 -179.8(3)
C1 C2 C3 C4 -0.8(4)
N1 C5 C4 C3 -0.8(3)
C6 C5 C4 C3 -177.4(2)
C2 C3 C4 C5 0.9(4)
N2 C8 C9 F1 -176.30(17)
C10 C8 C9 F1 63.6(2)
C6 C8 C9 F1 -63.4(2)
N2 C8 C9 F3 63.6(2)
C10 C8 C9 F3 -56.5(3)
C6 C8 C9 F3 176.50(19)
N2 C8 C9 F2 -55.5(2)
C10 C8 C9 F2 -175.63(18)
C6 C8 C9 F2 57.4(3)
C14 C13 C12 C11 -0.3(5)
C16 C13 C12 C11 179.8(3)
C13 C12 C11 C10 -0.1(5)
C15 C10 C11 C12 0.4(4)
C8 C10 C11 C12 -179.9(2)
C8 N2 C7 O1 0.9(3)
C6 O1 C7 N2 4.3(3)
